data_1553822
loop_
_publ_author_name
'Krylov, Igor B.'
'Paveliev, Stanislav A.'
'Shelimov, Boris N.'
'Lokshin, Boris V.'
'Garbuzova, Irina A.'
'Tafeenko, Viktor A.'
'Chernyshev, Vladimir V.'
'Budnikov, Alexander S.'
'Nikishin, Gennady I.'
'Terent'ev, Alexander O.'

_publ_section_title
;
 Selective cross-dehydrogenative C--O coupling of N-hydroxy compounds with
 pyrazolones. Introduction of the diacetyliminoxyl radical into the
 practice of organic synthesis
;
_journal_issue 10
_journal_name_full 'Organic Chemistry Frontiers'
_journal_page_first 1947
_journal_paper_doi 10.1039/C7QO00447H
_journal_volume 4
_journal_year 2017
_chemical_formula_moiety 'C19 H15 N3 O4'
_chemical_formula_sum 'C19 H15 N3 O4'
_chemical_formula_weight 349.34
_space_group_crystal_system orthorhombic
_space_group_IT_number 29
_space_group_name_Hall 'P 2c -2ac'
_space_group_name_H-M_alt 'P c a 21'
_atom_sites_solution_hydrogens geom
_audit_creation_method SHELXL-2013
_audit_update_record
;
2015-07-09 deposited with the CCDC.
2017-07-18 downloaded from the CCDC.
;
_cell_angle_alpha 90
_cell_angle_beta 90
_cell_angle_gamma 90
_cell_formula_units_Z 8
_cell_length_a 16.2553(2)
_cell_length_b 8.31160(10)
_cell_length_c 24.8996(4)
_cell_measurement_reflns_used 1831
_cell_measurement_temperature 295(2)
_cell_measurement_theta_max 45.32
_cell_measurement_theta_min 6.44
_cell_volume 3364.12(8)
_computing_cell_refinement 'STOE X-AREA'
_computing_data_collection 'STOE X-AREA'
_computing_data_reduction 'STOE X-RED'
_computing_structure_refinement 'SHELXL-97 (Sheldrick, 1997)'
_computing_structure_solution 'SHELXS-97 (Sheldrick, 2008)'
_diffrn_ambient_temperature 295(2)
_diffrn_detector Pilatus100K
_diffrn_detector_area_resol_mean 5.81
_diffrn_detector_type STOE
_diffrn_measured_fraction_theta_full 0.999
_diffrn_measured_fraction_theta_max 0.999
_diffrn_measurement_device_type STOE
_diffrn_measurement_method 'rotation method'
_diffrn_radiation_collimation 'focusing mirrors'
_diffrn_radiation_monochromator none
_diffrn_radiation_polarisn_norm 0
_diffrn_radiation_type 'Cu K\a'
_diffrn_radiation_wavelength 1.54186
_diffrn_reflns_av_R_equivalents 0.0411
_diffrn_reflns_av_unetI/netI 0.0446
_diffrn_reflns_Laue_measured_fraction_full 0.999
_diffrn_reflns_Laue_measured_fraction_max 0.999
_diffrn_reflns_limit_h_max 19
_diffrn_reflns_limit_h_min -11
_diffrn_reflns_limit_k_max 8
_diffrn_reflns_limit_k_min -9
_diffrn_reflns_limit_l_max 29
_diffrn_reflns_limit_l_min -29
_diffrn_reflns_number 11627
_diffrn_reflns_point_group_measured_fraction_full 0.999
_diffrn_reflns_point_group_measured_fraction_max 0.999
_diffrn_reflns_theta_full 66.403
_diffrn_reflns_theta_max 66.403
_diffrn_reflns_theta_min 5.322
_diffrn_source 'Cu GeniX 3D'
_diffrn_source_current 0.600
_diffrn_source_power 0.030
_diffrn_source_voltage 50
_exptl_absorpt_coefficient_mu 0.821
_exptl_absorpt_correction_T_max 0.8250
_exptl_absorpt_correction_T_min 0.4379
_exptl_absorpt_correction_type multi-scan
_exptl_absorpt_process_details
;
[c.f. r.h. blessing, acta cryst. (1995), a51, 33-38]
;
_exptl_crystal_colour colorless
_exptl_crystal_density_diffrn 1.379
_exptl_crystal_description prism
_exptl_crystal_F_000 1456
_exptl_crystal_size_max .18
_exptl_crystal_size_mid .14
_exptl_crystal_size_min .14
_refine_diff_density_max 0.522
_refine_diff_density_min -0.217
_refine_diff_density_rms 0.062
_refine_ls_abs_structure_details
;
 Classical Flack method preferred over Parsons because s.u. lower.
;
_refine_ls_abs_structure_Flack 0.5(5)
_refine_ls_extinction_method none
_refine_ls_goodness_of_fit_ref 0.893
_refine_ls_hydrogen_treatment constr
_refine_ls_matrix_type full
_refine_ls_number_parameters 473
_refine_ls_number_reflns 5873
_refine_ls_number_restraints 1
_refine_ls_restrained_S_all 0.893
_refine_ls_R_factor_all 0.0780
_refine_ls_R_factor_gt 0.0593
_refine_ls_shift/su_max 0.005
_refine_ls_shift/su_mean 0.000
_refine_ls_structure_factor_coef Fsqd
_refine_ls_weighting_details 'w=1/[\s^2^(Fo^2^)+(0.0975P)^2^] where P=(Fo^2^+2Fc^2^)/3'
_refine_ls_weighting_scheme calc
_refine_ls_wR_factor_gt 0.1415
_refine_ls_wR_factor_ref 0.1484
_reflns_Friedel_coverage 0.987
_reflns_Friedel_fraction_full 0.987
_reflns_Friedel_fraction_max 0.987
_reflns_number_gt 3832
_reflns_number_total 5873
_reflns_threshold_expression 'I > 2\s(I)'
_cod_data_source_file c7qo00447h2.cif
_cod_data_source_block 3g
_cod_database_code 1553822
_shelx_space_group_comment
;
The symmetry employed for this shelxl refinement is uniquely defined
by the following loop, which should always be used as a source of
symmetry information in preference to the above space-group names.
They are only intended as comments.
;
_shelxl_version_number 2013-4

loop_
_space_group_symop_operation_xyz
'x, y, z'
'-x, -y, z+1/2'
'-x+1/2, y, z+1/2'
'x+1/2, -y, z'

loop_
_atom_site_label
_atom_site_type_symbol
_atom_site_fract_x
_atom_site_fract_y
_atom_site_fract_z
_atom_site_U_iso_or_equiv
_atom_site_adp_type
_atom_site_occupancy
_atom_site_site_symmetry_order
_atom_site_calc_flag
_atom_site_refinement_flags_posn
_atom_site_refinement_flags_adp
O1 O 0.1828(3) 0.3117(5) 0.06316(17) 0.0483(10) Uani 1 1 d . .
O2 O 0.2158(3) -0.0186(6) 0.0527(3) 0.0587(17) Uani 1 1 d . .
O3 O 0.0082(3) 0.3508(5) 0.0503(2) 0.0697(15) Uani 1 1 d . .
O4 O 0.1945(3) 0.1033(6) 0.1681(2) 0.0635(13) Uani 1 1 d . .
N1 N 0.1236(3) 0.1908(6) 0.0611(2) 0.0473(13) Uani 1 1 d . .
N2 N 0.3422(3) 0.3872(6) 0.1330(2) 0.0505(13) Uani 1 1 d . .
N3 N 0.3173(3) 0.2359(6) 0.1538(2) 0.0460(12) Uani 1 1 d . .
C2 C 0.0413(5) 0.2218(9) 0.0501(4) 0.048(2) Uani 1 1 d . .
C3 C 0.0039(4) 0.0599(7) 0.0442(3) 0.0412(15) Uani 1 1 d . .
C4 C 0.0672(4) -0.0539(8) 0.0450(2) 0.0397(14) Uani 1 1 d . .
C5 C 0.1464(5) 0.0278(8) 0.0526(4) 0.0479(19) Uani 1 1 d . .
C6 C -0.0774(5) 0.0126(8) 0.0368(4) 0.045(2) Uani 1 1 d . .
H6 H -0.1195 0.0882 0.0349 0.054 Uiso 1 1 calc . U
C7 C -0.0938(4) -0.1495(8) 0.0324(3) 0.0462(15) Uani 1 1 d . .
H7 H -0.1479 -0.1838 0.0289 0.055 Uiso 1 1 calc . U
C8 C -0.0308(4) -0.2626(8) 0.0332(3) 0.0478(16) Uani 1 1 d . .
H8 H -0.0435 -0.3711 0.0294 0.057 Uiso 1 1 calc . U
C9 C 0.0497(4) -0.2172(8) 0.0395(3) 0.0417(17) Uani 1 1 d . .
H9 H 0.0916 -0.2935 0.0401 0.050 Uiso 1 1 calc . U
C10 C 0.2012(4) 0.3581(7) 0.1190(3) 0.0457(15) Uani 1 1 d . .
C11 C 0.2781(4) 0.4620(9) 0.1134(3) 0.0455(16) Uani 1 1 d . .
C12 C 0.2346(4) 0.2131(7) 0.1499(3) 0.0473(15) Uani 1 1 d . .
C13 C 0.1307(4) 0.4418(9) 0.1458(3) 0.0573(17) Uani 1 1 d . .
H13A H 0.1115 0.5277 0.1232 0.086 Uiso 1 1 calc R U
H13B H 0.1485 0.4850 0.1796 0.086 Uiso 1 1 calc R U
H13C H 0.0869 0.3665 0.1517 0.086 Uiso 1 1 calc R U
C14 C 0.2840(5) 0.6189(9) 0.0873(4) 0.071(2) Uani 1 1 d . .
H14A H 0.3397 0.6565 0.0889 0.106 Uiso 1 1 calc R U
H14B H 0.2486 0.6940 0.1053 0.106 Uiso 1 1 calc R U
H14C H 0.2675 0.6092 0.0504 0.106 Uiso 1 1 calc R U
C15 C 0.3794(4) 0.1281(9) 0.1727(3) 0.0488(17) Uani 1 1 d . .
C16 C 0.3625(6) -0.0320(12) 0.1797(4) 0.060(2) Uani 1 1 d . .
H16 H 0.3096 -0.0706 0.1739 0.072 Uiso 1 1 calc . U
C17 C 0.4244(7) -0.1360(11) 0.1954(4) 0.076(3) Uani 1 1 d . .
H17 H 0.4141 -0.2457 0.1985 0.091 Uiso 1 1 calc . U
C18 C 0.5030(8) -0.0742(14) 0.2067(4) 0.080(3) Uani 1 1 d . .
H18 H 0.5448 -0.1432 0.2177 0.096 Uiso 1 1 calc . U
C19 C 0.5177(6) 0.0805(15) 0.2019(4) 0.081(3) Uani 1 1 d . .
H19 H 0.5698 0.1198 0.2101 0.098 Uiso 1 1 calc . U
C20 C 0.4562(5) 0.1883(11) 0.1845(4) 0.066(2) Uani 1 1 d . .
H20 H 0.4673 0.2976 0.1812 0.079 Uiso 1 1 calc . U
O1A O 0.4263(3) 0.1922(5) 0.41380(18) 0.0479(10) Uani 1 1 d . .
O2A O 0.4603(4) 0.5226(6) 0.4247(3) 0.0611(18) Uani 1 1 d . .
O3A O 0.2532(3) 0.1516(5) 0.4275(2) 0.0684(14) Uani 1 1 d . .
O4A O 0.4417(3) 0.4068(6) 0.3105(2) 0.0667(14) Uani 1 1 d . .
N1A N 0.3675(3) 0.3130(5) 0.4162(2) 0.0460(12) Uani 1 1 d . .
N2A N 0.5861(3) 0.1137(6) 0.3433(2) 0.0494(13) Uani 1 1 d . .
N3A N 0.5629(3) 0.2661(6) 0.3233(2) 0.0481(12) Uani 1 1 d . .
C2A C 0.2854(4) 0.2821(8) 0.4259(3) 0.0403(18) Uani 1 1 d . .
C3A C 0.2481(4) 0.4459(8) 0.4334(2) 0.0410(13) Uani 1 1 d . .
C4A C 0.3106(4) 0.5574(8) 0.4330(3) 0.0401(14) Uani 1 1 d . .
C5A C 0.3915(5) 0.4758(8) 0.4244(4) 0.0407(18) Uani 1 1 d . .
C6A C 0.1685(5) 0.4901(7) 0.4380(4) 0.039(2) Uani 1 1 d . .
H6A H 0.1268 0.4135 0.4367 0.047 Uiso 1 1 calc . U
C7A C 0.1500(4) 0.6510(8) 0.4447(3) 0.0464(15) Uani 1 1 d . .
H7A H 0.0957 0.6828 0.4500 0.056 Uiso 1 1 calc . U
C8A C 0.2120(4) 0.7653(7) 0.4435(3) 0.0460(15) Uani 1 1 d . .
H8A H 0.1993 0.8737 0.4476 0.055 Uiso 1 1 calc . U
C9A C 0.2929(4) 0.7182(8) 0.4363(3) 0.0427(18) Uani 1 1 d . .
H9A H 0.3346 0.7944 0.4336 0.051 Uiso 1 1 calc . U
C10A C 0.4465(4) 0.1476(7) 0.3581(2) 0.0446(15) Uani 1 1 d . .
C11A C 0.5228(4) 0.0496(9) 0.3636(3) 0.0452(16) Uani 1 1 d . .
C12A C 0.4811(4) 0.2935(7) 0.3281(3) 0.0468(15) Uani 1 1 d . .
C13A C 0.3742(4) 0.0696(9) 0.3298(3) 0.0605(18) Uani 1 1 d . .
H13D H 0.3576 -0.0246 0.3493 0.091 Uiso 1 1 calc R U
H13E H 0.3901 0.0397 0.2940 0.091 Uiso 1 1 calc R U
H13F H 0.3292 0.1442 0.3282 0.091 Uiso 1 1 calc R U
C14A C 0.5259(5) -0.1129(9) 0.3871(4) 0.063(2) Uani 1 1 d . .
H14D H 0.5787 -0.1602 0.3801 0.095 Uiso 1 1 calc R U
H14E H 0.4836 -0.1783 0.3714 0.095 Uiso 1 1 calc R U
H14F H 0.5173 -0.1061 0.4252 0.095 Uiso 1 1 calc R U
C15A C 0.6256(5) 0.3701(9) 0.3044(3) 0.0507(17) Uani 1 1 d . .
C16A C 0.6123(6) 0.5318(12) 0.3021(4) 0.063(2) Uani 1 1 d . .
H16A H 0.5609 0.5733 0.3110 0.075 Uiso 1 1 calc . U
C17A C 0.6757(7) 0.6359(12) 0.2863(4) 0.079(3) Uani 1 1 d . .
H17A H 0.6657 0.7457 0.2838 0.095 Uiso 1 1 calc . U
C18A C 0.7512(7) 0.5780(13) 0.2748(4) 0.073(3) Uani 1 1 d . .
H18A H 0.7938 0.6469 0.2653 0.088 Uiso 1 1 calc . U
C19A C 0.7634(6) 0.4132(15) 0.2774(5) 0.081(3) Uani 1 1 d . .
H19A H 0.8146 0.3711 0.2684 0.098 Uiso 1 1 calc . U
C20A C 0.7020(5) 0.3112(12) 0.2930(4) 0.072(2) Uani 1 1 d . .
H20A H 0.7122 0.2015 0.2958 0.086 Uiso 1 1 calc . U

loop_
_atom_site_aniso_label
_atom_site_aniso_U_11
_atom_site_aniso_U_22
_atom_site_aniso_U_33
_atom_site_aniso_U_23
_atom_site_aniso_U_13
_atom_site_aniso_U_12
O1 0.054(2) 0.042(2) 0.049(3) -0.002(2) -0.003(2) -0.0136(19)
O2 0.037(3) 0.055(3) 0.084(5) -0.008(3) 0.006(3) 0.005(2)
O3 0.071(3) 0.033(2) 0.105(4) 0.000(3) -0.031(3) 0.012(2)
O4 0.057(3) 0.054(3) 0.080(3) 0.019(2) 0.005(3) -0.008(2)
N1 0.041(3) 0.032(2) 0.069(4) -0.004(2) -0.007(3) -0.004(2)
N2 0.055(3) 0.041(3) 0.056(3) -0.001(2) 0.000(3) -0.010(3)
N3 0.045(3) 0.039(3) 0.054(3) 0.005(2) -0.002(2) -0.001(2)
C2 0.050(4) 0.030(4) 0.062(5) -0.002(3) -0.017(4) 0.007(3)
C3 0.047(4) 0.027(3) 0.050(4) 0.000(3) -0.006(3) -0.001(3)
C4 0.041(4) 0.035(4) 0.043(4) 0.000(3) -0.001(3) 0.001(3)
C5 0.051(5) 0.041(3) 0.052(5) 0.001(4) -0.002(4) 0.012(3)
C6 0.040(4) 0.043(5) 0.053(6) 0.003(3) -0.008(4) 0.009(3)
C7 0.042(3) 0.044(4) 0.052(4) -0.001(3) -0.001(3) -0.004(3)
C8 0.057(4) 0.034(3) 0.052(4) -0.003(3) 0.000(3) -0.009(3)
C9 0.050(4) 0.032(4) 0.043(4) 0.001(3) -0.004(3) 0.008(3)
C10 0.050(4) 0.039(3) 0.049(4) 0.001(3) -0.005(3) -0.004(3)
C11 0.051(4) 0.040(3) 0.046(4) -0.009(3) 0.000(3) -0.009(4)
C12 0.050(4) 0.042(3) 0.050(4) 0.003(3) 0.003(3) -0.002(3)
C13 0.053(4) 0.065(5) 0.054(4) 0.003(4) 0.004(3) 0.008(4)
C14 0.091(6) 0.043(4) 0.079(6) 0.022(4) -0.011(4) -0.018(4)
C15 0.051(4) 0.052(4) 0.043(4) -0.001(3) 0.004(3) 0.007(3)
C16 0.060(5) 0.067(5) 0.052(5) 0.010(5) -0.003(4) 0.003(5)
C17 0.089(7) 0.065(6) 0.074(6) 0.006(4) 0.011(5) 0.022(5)
C18 0.084(7) 0.102(8) 0.054(6) 0.007(5) 0.003(5) 0.033(6)
C19 0.058(6) 0.119(9) 0.067(6) 0.003(6) -0.013(4) 0.017(6)
C20 0.052(4) 0.073(5) 0.074(6) -0.005(5) -0.007(4) 0.017(4)
O1A 0.053(2) 0.040(2) 0.051(3) -0.0009(19) 0.003(2) 0.011(2)
O2A 0.040(3) 0.054(3) 0.089(5) -0.007(3) 0.004(3) -0.005(2)
O3A 0.069(3) 0.036(2) 0.100(4) -0.007(3) 0.026(3) -0.013(2)
O4A 0.060(3) 0.058(3) 0.083(4) 0.025(3) 0.002(3) 0.017(2)
N1A 0.043(3) 0.029(2) 0.066(3) -0.005(2) 0.010(3) 0.003(2)
N2A 0.051(3) 0.037(3) 0.060(4) 0.001(2) 0.000(3) 0.011(2)
N3A 0.044(3) 0.042(3) 0.058(3) 0.006(2) 0.005(2) 0.007(2)
C2A 0.048(4) 0.025(3) 0.047(4) 0.001(3) 0.012(3) -0.005(3)
C3A 0.042(4) 0.039(3) 0.042(3) -0.001(3) 0.003(3) -0.004(3)
C4A 0.042(4) 0.036(4) 0.042(4) -0.002(3) 0.002(3) -0.006(3)
C5A 0.036(4) 0.040(3) 0.046(4) -0.003(3) 0.000(3) 0.002(3)
C6A 0.037(4) 0.043(5) 0.038(5) -0.005(2) 0.001(4) -0.004(2)
C7A 0.043(3) 0.045(3) 0.051(4) -0.002(3) 0.005(3) 0.009(3)
C8A 0.056(4) 0.032(3) 0.050(4) -0.003(3) 0.000(3) 0.002(3)
C9A 0.042(4) 0.031(4) 0.056(4) -0.002(3) 0.005(3) -0.008(3)
C10A 0.052(4) 0.038(3) 0.044(4) 0.002(3) 0.003(3) 0.007(3)
C11A 0.046(4) 0.036(3) 0.054(5) 0.009(4) 0.006(3) 0.005(3)
C12A 0.046(4) 0.045(3) 0.049(3) 0.005(3) 0.002(3) 0.009(3)
C13A 0.062(5) 0.059(5) 0.061(5) -0.006(4) 0.001(4) -0.006(4)
C14A 0.069(5) 0.042(4) 0.079(6) -0.006(3) 0.008(4) 0.012(3)
C15A 0.052(4) 0.053(4) 0.047(4) 0.002(3) 0.000(3) -0.008(4)
C16A 0.068(5) 0.067(5) 0.053(5) -0.002(5) 0.006(4) -0.008(5)
C17A 0.104(8) 0.066(6) 0.067(6) 0.016(4) -0.010(6) -0.021(5)
C18A 0.070(6) 0.086(7) 0.063(6) 0.016(5) -0.008(5) -0.033(5)
C19A 0.050(5) 0.101(8) 0.093(8) 0.010(6) 0.003(5) -0.006(5)
C20A 0.051(5) 0.084(6) 0.079(6) 0.007(5) 0.008(4) 0.002(5)

loop_
_atom_type_symbol
_atom_type_description
_atom_type_scat_dispersion_real
_atom_type_scat_dispersion_imag
_atom_type_scat_source
C C 0.0181 0.0091 'International Tables Vol C Tables 4.2.6.8 and 6.1.1.4'
H H 0.0000 0.0000 'International Tables Vol C Tables 4.2.6.8 and 6.1.1.4'
N N 0.0311 0.0180 'International Tables Vol C Tables 4.2.6.8 and 6.1.1.4'
O O 0.0492 0.0322 'International Tables Vol C Tables 4.2.6.8 and 6.1.1.4'

loop_
_geom_angle_atom_site_label_1
_geom_angle_atom_site_label_2
_geom_angle_atom_site_label_3
_geom_angle
N1 O1 C10 111.4(4)
C2 N1 O1 122.6(5)
C2 N1 C5 113.5(6)
O1 N1 C5 120.9(5)
C11 N2 N3 109.2(5)
C12 N3 N2 112.3(5)
C12 N3 C15 129.3(5)
N2 N3 C15 118.3(5)
O3 C2 N1 126.6(7)
O3 C2 C3 128.9(7)
N1 C2 C3 104.2(5)
C6 C3 C4 120.7(6)
C6 C3 C2 131.2(6)
C4 C3 C2 108.1(6)
C9 C4 C3 120.4(6)
C9 C4 C5 130.0(6)
C3 C4 C5 109.6(6)
O2 C5 N1 123.7(7)
O2 C5 C4 132.9(7)
N1 C5 C4 103.4(6)
C7 C6 C3 118.1(6)
C6 C7 C8 121.2(6)
C9 C8 C7 121.2(6)
C8 C9 C4 118.3(6)
O1 C10 C13 112.8(5)
O1 C10 C11 103.3(5)
C13 C10 C11 113.9(6)
O1 C10 C12 109.9(5)
C13 C10 C12 114.4(6)
C11 C10 C12 101.6(5)
N2 C11 C14 122.6(7)
N2 C11 C10 110.5(6)
C14 C11 C10 126.8(7)
O4 C12 N3 127.6(6)
O4 C12 C10 126.3(6)
N3 C12 C10 106.0(5)
C16 C15 C20 120.5(7)
C16 C15 N3 120.6(7)
C20 C15 N3 118.9(6)
C15 C16 C17 119.9(9)
C16 C17 C18 119.3(9)
C19 C18 C17 120.3(9)
C18 C19 C20 121.4(9)
C15 C20 C19 118.5(8)
N1A O1A C10A 112.0(4)
C2A N1A O1A 122.6(5)
C2A N1A C5A 114.6(5)
O1A N1A C5A 120.3(5)
C11A N2A N3A 107.6(5)
C12A N3A N2A 112.5(5)
C12A N3A C15A 129.3(5)
N2A N3A C15A 118.2(5)
O3A C2A N1A 126.4(6)
O3A C2A C3A 129.5(6)
N1A C2A C3A 104.0(5)
C6A C3A C4A 121.7(6)
C6A C3A C2A 130.1(6)
C4A C3A C2A 108.2(6)
C9A C4A C3A 120.2(7)
C9A C4A C5A 129.5(6)
C3A C4A C5A 110.1(6)
O2A C5A N1A 124.9(7)
O2A C5A C4A 132.9(7)
N1A C5A C4A 102.2(6)
C3A C6A C7A 118.8(6)
C6A C7A C8A 120.2(6)
C9A C8A C7A 120.0(6)
C4A C9A C8A 118.9(6)
O1A C10A C11A 103.6(5)
O1A C10A C13A 111.8(5)
C11A C10A C13A 117.1(6)
O1A C10A C12A 110.0(5)
C11A C10A C12A 99.9(5)
C13A C10A C12A 113.4(6)
N2A C11A C14A 121.2(6)
N2A C11A C10A 114.2(6)
C14A C11A C10A 124.5(6)
O4A C12A N3A 127.8(6)
O4A C12A C10A 126.4(6)
N3A C12A C10A 105.7(5)
C16A C15A C20A 119.3(8)
C16A C15A N3A 120.1(8)
C20A C15A N3A 120.3(7)
C15A C16A C17A 120.2(10)
C18A C17A C16A 120.6(9)
C17A C18A C19A 118.2(8)
C20A C19A C18A 121.5(8)
C15A C20A C19A 120.1(9)

loop_
_geom_bond_atom_site_label_1
_geom_bond_atom_site_label_2
_geom_bond_distance
O1 N1 1.392(6)
O1 C10 1.473(7)
O2 C5 1.192(10)
O3 C2 1.198(8)
O4 C12 1.209(7)
N1 C2 1.390(9)
N1 C5 1.420(8)
N2 C11 1.308(9)
N2 N3 1.419(7)
N3 C12 1.361(8)
N3 C15 1.430(8)
C2 C3 1.484(10)
C3 C6 1.390(11)
C3 C4 1.399(10)
C4 C9 1.394(10)
C4 C5 1.467(11)
C6 C7 1.377(9)
C7 C8 1.390(9)
C8 C9 1.371(10)
C10 C13 1.498(9)
C10 C11 1.526(9)
C10 C12 1.530(9)
C11 C14 1.461(10)
C15 C16 1.370(10)
C15 C20 1.378(11)
C16 C17 1.383(13)
C17 C18 1.407(16)
C18 C19 1.313(18)
C19 C20 1.411(13)
O1A N1A 1.388(6)
O1A C10A 1.473(7)
O2A C5A 1.185(10)
O3A C2A 1.205(7)
O4A C12A 1.220(7)
N1A C2A 1.381(8)
N1A C5A 1.423(8)
N2A C11A 1.264(9)
N2A N3A 1.412(7)
N3A C12A 1.354(8)
N3A C15A 1.418(9)
C2A C3A 1.501(9)
C3A C6A 1.351(11)
C3A C4A 1.375(10)
C4A C9A 1.369(10)
C4A C5A 1.496(10)
C6A C7A 1.381(8)
C7A C8A 1.386(9)
C8A C9A 1.383(9)
C10A C11A 1.491(9)
C10A C13A 1.515(9)
C10A C12A 1.531(9)
C11A C14A 1.472(9)
C15A C16A 1.363(10)
C15A C20A 1.364(11)
C16A C17A 1.402(13)
C17A C18A 1.348(16)
C18A C19A 1.386(18)
C19A C20A 1.366(14)
